data_4328267
loop_
_publ_author_name
'Evelyn Wuttke'
'Florian Pevny'
'Yves-Marie Hervault'
'Lucie Norel'
'Malte Drescher'
'Rainer F. Winter'
'St\'ephane Rigaut'

_publ_section_title
;
 Fully Delocalized (Ethynyl)(vinyl)phenylene Bridged Triruthenium
 Complexes in up to Five Different Oxidation States
;
_journal_name_full 'Inorganic Chemistry'
_journal_page_first 1902
_journal_page_last 1915
_journal_paper_doi 10.1021/ic2022177
_journal_volume 51
_journal_year 2012
_chemical_formula_moiety 'C48 H92 Cl2 O2 P4 Ru2, 4(C H2 Cl2)'
_chemical_formula_sum 'C52 H100 Cl10 O2 P4 Ru2'
_chemical_formula_weight 1437.84
_chemical_name_systematic
; 
 ? 
;
_space_group_IT_number 2
_symmetry_cell_setting triclinic
_symmetry_space_group_name_Hall '-P 1'
_symmetry_space_group_name_H-M 'P -1'
_atom_sites_solution_hydrogens geom
_atom_sites_solution_primary heavy
_atom_sites_solution_secondary difmap
_audit_creation_method SHELXL-97
_cell_angle_alpha 98.24(3)
_cell_angle_beta 92.59(3)
_cell_angle_gamma 106.72(3)
_cell_formula_units_Z 1
_cell_length_a 8.8205(18)
_cell_length_b 11.857(2)
_cell_length_c 16.901(3)
_cell_measurement_reflns_used 47042
_cell_measurement_temperature 100(2)
_cell_measurement_theta_max 27.24
_cell_measurement_theta_min 1.79
_cell_volume 1668.4(6)
_computing_cell_refinement 'STOE X-AREA'
_computing_data_collection 'STOE X-AREA'
_computing_data_reduction 'STOE X-RED'
_computing_structure_refinement 'SHELXL-97 (Sheldrick, 1997)'
_computing_structure_solution 'SHELXS-97 (Sheldrick, 1990)'
_diffrn_ambient_temperature 100(2)
_diffrn_detector_area_resol_mean 6.67
_diffrn_measured_fraction_theta_full 0.991
_diffrn_measured_fraction_theta_max 0.991
_diffrn_measurement_device_type 'STOE IPDS 2T'
_diffrn_measurement_method 'rotation method'
_diffrn_radiation_monochromator graphite
_diffrn_radiation_source 'fine-focus sealed tube'
_diffrn_radiation_type MoK\a
_diffrn_radiation_wavelength 0.71073
_diffrn_reflns_av_R_equivalents 0.0561
_diffrn_reflns_av_sigmaI/netI 0.0384
_diffrn_reflns_limit_h_max 11
_diffrn_reflns_limit_h_min -11
_diffrn_reflns_limit_k_max 15
_diffrn_reflns_limit_k_min -15
_diffrn_reflns_limit_l_max 21
_diffrn_reflns_limit_l_min -19
_diffrn_reflns_number 23111
_diffrn_reflns_theta_full 26.74
_diffrn_reflns_theta_max 26.74
_diffrn_reflns_theta_min 1.82
_exptl_absorpt_coefficient_mu 0.985
_exptl_absorpt_correction_T_max 0.8919
_exptl_absorpt_correction_T_min 0.6396
_exptl_absorpt_correction_type integration
_exptl_absorpt_process_details empirical
_exptl_crystal_colour red
_exptl_crystal_density_diffrn 1.431
_exptl_crystal_description block
_exptl_crystal_F_000 746
_exptl_crystal_size_max 0.500
_exptl_crystal_size_mid 0.400
_exptl_crystal_size_min 0.300
_refine_diff_density_max 1.633
_refine_diff_density_min -1.156
_refine_diff_density_rms 0.080
_refine_ls_extinction_method none
_refine_ls_goodness_of_fit_ref 1.056
_refine_ls_hydrogen_treatment constr
_refine_ls_matrix_type full
_refine_ls_number_parameters 316
_refine_ls_number_reflns 7028
_refine_ls_number_restraints 0
_refine_ls_restrained_S_all 1.056
_refine_ls_R_factor_all 0.0381
_refine_ls_R_factor_gt 0.0339
_refine_ls_shift/su_max 0.001
_refine_ls_shift/su_mean 0.000
_refine_ls_structure_factor_coef Fsqd
_refine_ls_weighting_details 'calc w=1/[\s^2^(Fo^2^)+(0.0336P)^2^+2.9418P] where P=(Fo^2^+2Fc^2^)/3'
_refine_ls_weighting_scheme calc
_refine_ls_wR_factor_gt 0.0823
_refine_ls_wR_factor_ref 0.0838
_reflns_number_gt 6549
_reflns_number_total 7028
_reflns_threshold_expression >2sigma(I)
_cod_data_source_file ic2022177_si_002_4.cif
_cod_data_source_block ewbw11
_cod_database_code 4328267

loop_
_symmetry_equiv_pos_as_xyz
'x, y, z'
'-x, -y, -z'

loop_
_atom_site_label
_atom_site_type_symbol
_atom_site_fract_x
_atom_site_fract_y
_atom_site_fract_z
_atom_site_U_iso_or_equiv
_atom_site_adp_type
_atom_site_occupancy
_atom_site_symmetry_multiplicity
_atom_site_calc_flag
_atom_site_refinement_flags
Ru1 Ru 0.86298(2) 0.920302(16) 0.734634(11) 0.01353(6) Uani 1 1 d .
P1 P 0.70703(7) 0.71619(5) 0.71127(4) 0.01569(12) Uani 1 1 d .
O1 O 1.0781(2) 0.86983(18) 0.85334(14) 0.0321(5) Uani 1 1 d .
C1 C 0.7351(3) 0.9612(2) 0.82089(15) 0.0178(5) Uani 1 1 d .
H1A H 0.6541 0.9919 0.8024 0.021 Uiso 1 1 calc R
Cl1 Cl 0.70908(7) 0.95324(5) 0.62298(4) 0.02149(13) Uani 1 1 d .
C2 C 0.7361(3) 0.9560(2) 0.89831(15) 0.0215(5) Uani 1 1 d .
H2A H 0.8207 0.9344 0.9226 0.026 Uiso 1 1 calc R
P2 P 1.04185(7) 1.11571(5) 0.74234(4) 0.01723(13) Uani 1 1 d .
Cl2 Cl 1.46135(9) 0.71728(7) 0.41895(5) 0.03863(17) Uani 1 1 d .
C3 C 0.6162(3) 0.9810(2) 0.94939(15) 0.0205(5) Uani 1 1 d .
Cl3 Cl 1.19609(10) 0.75169(10) 0.50237(5) 0.0493(2) Uani 1 1 d .
C4 C 0.5990(4) 0.9388(3) 1.02133(17) 0.0334(7) Uani 1 1 d .
H4A H 0.6685 0.8965 1.0375 0.040 Uiso 1 1 calc R
Cl4 Cl 0.71071(14) 1.36348(11) 0.97362(7) 0.0678(3) Uani 1 1 d .
C5 C 0.5149(4) 1.0441(3) 0.92963(18) 0.0346(7) Uani 1 1 d .
H5A H 0.5242 1.0765 0.8812 0.042 Uiso 1 1 calc R
Cl5 Cl 0.89821(13) 1.41115(9) 1.12489(7) 0.0595(3) Uani 1 1 d .
C6 C 0.9939(3) 0.8895(2) 0.80700(16) 0.0208(5) Uani 1 1 d .
C11 C 0.7981(3) 0.6339(2) 0.63630(16) 0.0205(5) Uani 1 1 d .
H11A H 0.7404 0.5468 0.6313 0.025 Uiso 1 1 calc R
C12 C 0.9713(3) 0.6531(3) 0.66459(17) 0.0256(5) Uani 1 1 d .
H12A H 1.0189 0.6088 0.6246 0.038 Uiso 1 1 calc R
H12B H 0.9773 0.6246 0.7159 0.038 Uiso 1 1 calc R
H12C H 1.0293 0.7384 0.6715 0.038 Uiso 1 1 calc R
C13 C 0.7873(4) 0.6699(3) 0.55406(17) 0.0303(6) Uani 1 1 d .
H13A H 0.8369 0.6236 0.5164 0.045 Uiso 1 1 calc R
H13B H 0.8427 0.7552 0.5577 0.045 Uiso 1 1 calc R
H13C H 0.6754 0.6540 0.5350 0.045 Uiso 1 1 calc R
C14 C 0.7027(3) 0.6371(2) 0.79806(16) 0.0234(5) Uani 1 1 d .
H14A H 0.8074 0.6756 0.8304 0.028 Uiso 1 1 calc R
C15 C 0.6882(4) 0.5053(2) 0.77875(19) 0.0314(6) Uani 1 1 d .
H15A H 0.6866 0.4721 0.8287 0.047 Uiso 1 1 calc R
H15B H 0.7792 0.4951 0.7505 0.047 Uiso 1 1 calc R
H15C H 0.5896 0.4635 0.7446 0.047 Uiso 1 1 calc R
C16 C 0.5763(4) 0.6533(3) 0.85386(19) 0.0348(7) Uani 1 1 d .
H16A H 0.5793 0.6093 0.8985 0.052 Uiso 1 1 calc R
H16B H 0.4711 0.6228 0.8239 0.052 Uiso 1 1 calc R
H16C H 0.5976 0.7383 0.8750 0.052 Uiso 1 1 calc R
C17 C 0.5037(3) 0.6857(2) 0.66454(17) 0.0228(5) Uani 1 1 d .
H17A H 0.5178 0.7184 0.6131 0.027 Uiso 1 1 calc R
C18 C 0.4121(3) 0.5555(3) 0.6394(2) 0.0357(7) Uani 1 1 d .
H18A H 0.3059 0.5485 0.6154 0.054 Uiso 1 1 calc R
H18B H 0.4024 0.5153 0.6866 0.054 Uiso 1 1 calc R
H18C H 0.4686 0.5181 0.6000 0.054 Uiso 1 1 calc R
C19 C 0.4044(3) 0.7528(3) 0.7103(2) 0.0334(7) Uani 1 1 d .
H19A H 0.2984 0.7319 0.6816 0.050 Uiso 1 1 calc R
H19B H 0.4557 0.8389 0.7149 0.050 Uiso 1 1 calc R
H19C H 0.3946 0.7312 0.7641 0.050 Uiso 1 1 calc R
C20 C 1.1601(3) 1.1814(2) 0.83943(16) 0.0240(5) Uani 1 1 d .
H20A H 1.1941 1.1151 0.8578 0.029 Uiso 1 1 calc R
C21 C 1.3129(4) 1.2814(3) 0.8382(2) 0.0369(7) Uani 1 1 d .
H21A H 1.3653 1.3092 0.8928 0.055 Uiso 1 1 calc R
H21B H 1.2881 1.3478 0.8175 0.055 Uiso 1 1 calc R
H21C H 1.3839 1.2518 0.8035 0.055 Uiso 1 1 calc R
C22 C 1.0638(4) 1.2197(3) 0.90421(18) 0.0369(7) Uani 1 1 d .
H22A H 1.1328 1.2539 0.9541 0.055 Uiso 1 1 calc R
H22B H 0.9779 1.1503 0.9131 0.055 Uiso 1 1 calc R
H22C H 1.0183 1.2797 0.8874 0.055 Uiso 1 1 calc R
C23 C 0.9517(3) 1.2224(2) 0.70607(17) 0.0239(5) Uani 1 1 d .
H23A H 0.9018 1.1832 0.6509 0.029 Uiso 1 1 calc R
C24 C 1.0656(4) 1.3403(3) 0.6946(2) 0.0376(7) Uani 1 1 d .
H24A H 1.0055 1.3903 0.6752 0.056 Uiso 1 1 calc R
H24B H 1.1389 1.3260 0.6552 0.056 Uiso 1 1 calc R
H24C H 1.1261 1.3811 0.7459 0.056 Uiso 1 1 calc R
C25 C 0.8161(4) 1.2404(3) 0.7521(2) 0.0388(7) Uani 1 1 d .
H25A H 0.7732 1.2980 0.7298 0.058 Uiso 1 1 calc R
H25B H 0.8543 1.2710 0.8087 0.058 Uiso 1 1 calc R
H25C H 0.7324 1.1641 0.7478 0.058 Uiso 1 1 calc R
C26 C 1.1948(3) 1.1070(2) 0.67308(16) 0.0242(5) Uani 1 1 d .
H26A H 1.2697 1.1892 0.6763 0.029 Uiso 1 1 calc R
C27 C 1.2899(3) 1.0273(3) 0.6971(2) 0.0352(7) Uani 1 1 d .
H27A H 1.3703 1.0244 0.6593 0.053 Uiso 1 1 calc R
H27B H 1.2185 0.9466 0.6962 0.053 Uiso 1 1 calc R
H27C H 1.3425 1.0594 0.7513 0.053 Uiso 1 1 calc R
C28 C 1.1224(4) 1.0648(3) 0.58708(18) 0.0352(7) Uani 1 1 d .
H28A H 1.2065 1.0614 0.5517 0.053 Uiso 1 1 calc R
H28B H 1.0678 1.1205 0.5713 0.053 Uiso 1 1 calc R
H28C H 1.0459 0.9852 0.5826 0.053 Uiso 1 1 calc R
C100 C 1.3818(3) 0.8212(3) 0.47238(18) 0.0299(6) Uani 1 1 d .
H10A H 1.4551 0.8645 0.5203 0.036 Uiso 1 1 calc R
H10B H 1.3716 0.8802 0.4382 0.036 Uiso 1 1 calc R
C101 C 0.7815(4) 1.3013(3) 1.04860(19) 0.0373(7) Uani 1 1 d .
H10C H 0.8455 1.2507 1.0253 0.045 Uiso 1 1 calc R
H10D H 0.6907 1.2496 1.0715 0.045 Uiso 1 1 calc R

loop_
_atom_site_aniso_label
_atom_site_aniso_U_11
_atom_site_aniso_U_22
_atom_site_aniso_U_33
_atom_site_aniso_U_23
_atom_site_aniso_U_13
_atom_site_aniso_U_12
Ru1 0.01196(9) 0.01314(10) 0.01495(10) 0.00215(7) 0.00135(6) 0.00293(7)
P1 0.0121(3) 0.0141(3) 0.0204(3) 0.0027(2) 0.0017(2) 0.0031(2)
O1 0.0241(10) 0.0275(10) 0.0450(13) 0.0115(9) -0.0076(9) 0.0067(8)
C1 0.0180(11) 0.0161(11) 0.0185(11) 0.0007(9) 0.0035(9) 0.0047(9)
Cl1 0.0215(3) 0.0197(3) 0.0212(3) 0.0044(2) -0.0036(2) 0.0032(2)
C2 0.0206(12) 0.0240(12) 0.0205(12) 0.0027(10) 0.0016(9) 0.0078(10)
P2 0.0168(3) 0.0148(3) 0.0181(3) 0.0027(2) 0.0003(2) 0.0017(2)
Cl2 0.0336(4) 0.0409(4) 0.0435(4) 0.0042(3) 0.0045(3) 0.0154(3)
C3 0.0201(11) 0.0216(12) 0.0178(12) -0.0004(9) 0.0022(9) 0.0045(10)
Cl3 0.0378(4) 0.0768(6) 0.0387(4) 0.0188(4) 0.0122(3) 0.0195(4)
C4 0.0376(16) 0.0525(19) 0.0219(14) 0.0094(13) 0.0033(12) 0.0302(14)
Cl4 0.0720(7) 0.0808(8) 0.0486(6) 0.0250(5) -0.0174(5) 0.0158(6)
C5 0.0467(18) 0.0491(18) 0.0196(13) 0.0138(13) 0.0094(12) 0.0274(15)
Cl5 0.0668(6) 0.0450(5) 0.0592(6) 0.0041(4) -0.0303(5) 0.0127(4)
C6 0.0188(11) 0.0166(11) 0.0250(13) 0.0047(10) 0.0020(10) 0.0017(9)
C11 0.0179(11) 0.0182(11) 0.0244(13) -0.0005(10) 0.0015(9) 0.0060(9)
C12 0.0188(12) 0.0310(14) 0.0302(14) 0.0049(11) 0.0040(10) 0.0124(11)
C13 0.0311(14) 0.0401(16) 0.0203(13) -0.0029(12) 0.0011(11) 0.0157(12)
C14 0.0232(12) 0.0190(12) 0.0270(13) 0.0088(10) 0.0024(10) 0.0023(10)
C15 0.0380(16) 0.0210(13) 0.0395(16) 0.0125(12) 0.0089(13) 0.0114(12)
C16 0.0438(17) 0.0268(14) 0.0338(16) 0.0082(12) 0.0150(13) 0.0074(13)
C17 0.0130(11) 0.0178(12) 0.0357(15) 0.0032(10) -0.0010(10) 0.0029(9)
C18 0.0185(13) 0.0221(14) 0.059(2) -0.0009(13) -0.0086(13) 0.0004(11)
C19 0.0171(12) 0.0340(15) 0.0498(19) 0.0031(14) 0.0030(12) 0.0104(11)
C20 0.0234(12) 0.0199(12) 0.0235(13) 0.0019(10) -0.0066(10) 0.0004(10)
C21 0.0280(15) 0.0353(16) 0.0343(16) 0.0008(13) -0.0092(12) -0.0068(12)
C22 0.0364(16) 0.0379(17) 0.0244(14) -0.0071(12) -0.0010(12) -0.0012(13)
C23 0.0285(13) 0.0153(11) 0.0263(13) 0.0043(10) -0.0037(10) 0.0043(10)
C24 0.0427(17) 0.0189(13) 0.0471(19) 0.0108(13) -0.0070(14) 0.0017(12)
C25 0.0435(18) 0.0306(16) 0.052(2) 0.0132(14) 0.0077(15) 0.0222(14)
C26 0.0197(12) 0.0232(13) 0.0261(13) 0.0049(10) 0.0061(10) 0.0001(10)
C27 0.0247(14) 0.0407(17) 0.0433(18) 0.0081(14) 0.0103(12) 0.0129(12)
C28 0.0309(15) 0.0460(18) 0.0240(14) 0.0018(13) 0.0075(12) 0.0051(13)
C100 0.0284(14) 0.0249(13) 0.0342(15) 0.0014(12) -0.0056(11) 0.0076(11)
C101 0.0413(17) 0.0420(18) 0.0300(16) 0.0060(13) -0.0008(13) 0.0154(14)

loop_
_atom_type_symbol
_atom_type_description
_atom_type_scat_dispersion_real
_atom_type_scat_dispersion_imag
_atom_type_scat_source
C C 0.0033 0.0016 'International Tables Vol C Tables 4.2.6.8 and 6.1.1.4'
H H 0.0000 0.0000 'International Tables Vol C Tables 4.2.6.8 and 6.1.1.4'
O O 0.0106 0.0060 'International Tables Vol C Tables 4.2.6.8 and 6.1.1.4'
P P 0.1023 0.0942 'International Tables Vol C Tables 4.2.6.8 and 6.1.1.4'
Cl Cl 0.1484 0.1585 'International Tables Vol C Tables 4.2.6.8 and 6.1.1.4'
Ru Ru -1.2594 0.8363 'International Tables Vol C Tables 4.2.6.8 and 6.1.1.4'

loop_
_geom_angle_atom_site_label_1
_geom_angle_atom_site_label_2
_geom_angle_atom_site_label_3
_geom_angle
_geom_angle_site_symmetry_1
C6 Ru1 C1 90.00(11) .
C6 Ru1 P2 89.50(8) .
C1 Ru1 P2 96.40(8) .
C6 Ru1 P1 90.36(9) .
C1 Ru1 P1 92.30(8) .
P2 Ru1 P1 171.30(2) .
C6 Ru1 Cl1 171.90(8) .
C1 Ru1 Cl1 98.09(8) .
P2 Ru1 Cl1 89.93(4) .
P1 Ru1 Cl1 88.98(4) .
C17 P1 C11 102.90(12) .
C17 P1 C14 109.78(13) .
C11 P1 C14 103.40(12) .
C17 P1 Ru1 115.51(9) .
C11 P1 Ru1 108.23(9) .
C14 P1 Ru1 115.50(9) .
C2 C1 Ru1 134.8(2) .
C2 C1 H1A 112.6 .
Ru1 C1 H1A 112.6 .
C1 C2 C3 124.6(2) .
C1 C2 H2A 117.7 .
C3 C2 H2A 117.7 .
C23 P2 C26 103.74(13) .
C23 P2 C20 110.66(13) .
C26 P2 C20 102.85(13) .
C23 P2 Ru1 114.06(9) .
C26 P2 Ru1 107.96(9) .
C20 P2 Ru1 116.12(9) .
C4 C3 C5 116.6(2) .
C4 C3 C2 119.6(2) .
C5 C3 C2 123.8(2) .
C5 C4 C3 122.2(3) 2_677
C5 C4 H4A 118.9 2_677
C3 C4 H4A 118.9 .
C4 C5 C3 121.2(3) 2_677
C4 C5 H5A 119.4 2_677
C3 C5 H5A 119.4 .
O1 C6 Ru1 179.9(3) .
C13 C11 C12 109.7(2) .
C13 C11 P1 112.51(18) .
C12 C11 P1 109.89(18) .
C13 C11 H11A 108.2 .
C12 C11 H11A 108.2 .
P1 C11 H11A 108.2 .
C11 C12 H12A 109.5 .
C11 C12 H12B 109.5 .
H12A C12 H12B 109.5 .
C11 C12 H12C 109.5 .
H12A C12 H12C 109.5 .
H12B C12 H12C 109.5 .
C11 C13 H13A 109.5 .
C11 C13 H13B 109.5 .
H13A C13 H13B 109.5 .
C11 C13 H13C 109.5 .
H13A C13 H13C 109.5 .
H13B C13 H13C 109.5 .
C15 C14 C16 108.9(2) .
C15 C14 P1 116.1(2) .
C16 C14 P1 113.1(2) .
C15 C14 H14A 106.0 .
C16 C14 H14A 106.0 .
P1 C14 H14A 106.0 .
C14 C15 H15A 109.5 .
C14 C15 H15B 109.5 .
H15A C15 H15B 109.5 .
C14 C15 H15C 109.5 .
H15A C15 H15C 109.5 .
H15B C15 H15C 109.5 .
C14 C16 H16A 109.5 .
C14 C16 H16B 109.5 .
H16A C16 H16B 109.5 .
C14 C16 H16C 109.5 .
H16A C16 H16C 109.5 .
H16B C16 H16C 109.5 .
C18 C17 C19 111.1(2) .
C18 C17 P1 115.62(19) .
C19 C17 P1 114.5(2) .
C18 C17 H17A 104.8 .
C19 C17 H17A 104.8 .
P1 C17 H17A 104.8 .
C17 C18 H18A 109.5 .
C17 C18 H18B 109.5 .
H18A C18 H18B 109.5 .
C17 C18 H18C 109.5 .
H18A C18 H18C 109.5 .
H18B C18 H18C 109.5 .
C17 C19 H19A 109.5 .
C17 C19 H19B 109.5 .
H19A C19 H19B 109.5 .
C17 C19 H19C 109.5 .
H19A C19 H19C 109.5 .
H19B C19 H19C 109.5 .
C22 C20 C21 109.5(2) .
C22 C20 P2 113.25(19) .
C21 C20 P2 116.8(2) .
C22 C20 H20A 105.5 .
C21 C20 H20A 105.5 .
P2 C20 H20A 105.5 .
C20 C21 H21A 109.5 .
C20 C21 H21B 109.5 .
H21A C21 H21B 109.5 .
C20 C21 H21C 109.5 .
H21A C21 H21C 109.5 .
H21B C21 H21C 109.5 .
C20 C22 H22A 109.5 .
C20 C22 H22B 109.5 .
H22A C22 H22B 109.5 .
C20 C22 H22C 109.5 .
H22A C22 H22C 109.5 .
H22B C22 H22C 109.5 .
C25 C23 C24 111.4(3) .
C25 C23 P2 113.5(2) .
C24 C23 P2 116.1(2) .
C25 C23 H23A 104.8 .
C24 C23 H23A 104.8 .
P2 C23 H23A 104.8 .
C23 C24 H24A 109.5 .
C23 C24 H24B 109.5 .
H24A C24 H24B 109.5 .
C23 C24 H24C 109.5 .
H24A C24 H24C 109.5 .
H24B C24 H24C 109.5 .
C23 C25 H25A 109.5 .
C23 C25 H25B 109.5 .
H25A C25 H25B 109.5 .
C23 C25 H25C 109.5 .
H25A C25 H25C 109.5 .
H25B C25 H25C 109.5 .
C28 C26 C27 110.6(3) .
C28 C26 P2 111.35(19) .
C27 C26 P2 111.29(19) .
C28 C26 H26A 107.8 .
C27 C26 H26A 107.8 .
P2 C26 H26A 107.8 .
C26 C27 H27A 109.5 .
C26 C27 H27B 109.5 .
H27A C27 H27B 109.5 .
C26 C27 H27C 109.5 .
H27A C27 H27C 109.5 .
H27B C27 H27C 109.5 .
C26 C28 H28A 109.5 .
C26 C28 H28B 109.5 .
H28A C28 H28B 109.5 .
C26 C28 H28C 109.5 .
H28A C28 H28C 109.5 .
H28B C28 H28C 109.5 .
Cl3 C100 Cl2 111.27(16) .
Cl3 C100 H10A 109.4 .
Cl2 C100 H10A 109.4 .
Cl3 C100 H10B 109.4 .
Cl2 C100 H10B 109.4 .
H10A C100 H10B 108.0 .
Cl4 C101 Cl5 111.42(19) .
Cl4 C101 H10C 109.3 .
Cl5 C101 H10C 109.3 .
Cl4 C101 H10D 109.3 .
Cl5 C101 H10D 109.3 .
H10C C101 H10D 108.0 .

loop_
_geom_bond_atom_site_label_1
_geom_bond_atom_site_label_2
_geom_bond_distance
_geom_bond_site_symmetry_2
Ru1 C6 1.791(3) .
Ru1 C1 1.973(2) .
Ru1 P2 2.3804(11) .
Ru1 P1 2.3805(10) .
Ru1 Cl1 2.4168(9) .
P1 C17 1.841(3) .
P1 C11 1.842(3) .
P1 C14 1.847(3) .
O1 C6 1.148(3) .
C1 C2 1.319(4) .
C1 H1A 0.9500 .
C2 C3 1.464(3) .
C2 H2A 0.9500 .
P2 C23 1.834(3) .
P2 C26 1.841(3) .
P2 C20 1.843(3) .
Cl2 C100 1.749(3) .
C3 C4 1.378(4) .
C3 C5 1.378(4) .
Cl3 C100 1.743(3) .
C4 C5 1.372(4) 2_677
C4 H4A 0.9500 .
Cl4 C101 1.733(3) .
C5 C4 1.372(4) 2_677
C5 H5A 0.9500 .
Cl5 C101 1.745(4) .
C11 C13 1.518(4) .
C11 C12 1.522(3) .
C11 H11A 1.0000 .
C12 H12A 0.9800 .
C12 H12B 0.9800 .
C12 H12C 0.9800 .
C13 H13A 0.9800 .
C13 H13B 0.9800 .
C13 H13C 0.9800 .
C14 C15 1.516(4) .
C14 C16 1.528(4) .
C14 H14A 1.0000 .
C15 H15A 0.9800 .
C15 H15B 0.9800 .
C15 H15C 0.9800 .
C16 H16A 0.9800 .
C16 H16B 0.9800 .
C16 H16C 0.9800 .
C17 C18 1.510(4) .
C17 C19 1.512(4) .
C17 H17A 1.0000 .
C18 H18A 0.9800 .
C18 H18B 0.9800 .
C18 H18C 0.9800 .
C19 H19A 0.9800 .
C19 H19B 0.9800 .
C19 H19C 0.9800 .
C20 C22 1.513(4) .
C20 C21 1.521(4) .
C20 H20A 1.0000 .
C21 H21A 0.9800 .
C21 H21B 0.9800 .
C21 H21C 0.9800 .
C22 H22A 0.9800 .
C22 H22B 0.9800 .
C22 H22C 0.9800 .
C23 C25 1.505(4) .
C23 C24 1.513(4) .
C23 H23A 1.0000 .
C24 H24A 0.9800 .
C24 H24B 0.9800 .
C24 H24C 0.9800 .
C25 H25A 0.9800 .
C25 H25B 0.9800 .
C25 H25C 0.9800 .
C26 C28 1.515(4) .
C26 C27 1.516(4) .
C26 H26A 1.0000 .
C27 H27A 0.9800 .
C27 H27B 0.9800 .
C27 H27C 0.9800 .
C28 H28A 0.9800 .
C28 H28B 0.9800 .
C28 H28C 0.9800 .
C100 H10A 0.9900 .
C100 H10B 0.9900 .
C101 H10C 0.9900 .
C101 H10D 0.9900 .
